data_4335181
loop_
_publ_author_name
'Subhadip Neogi'
'Yvonne Lorenz'
'Marianne Engeser'
'Debabrata Samanta'
'Michael Schmittel'

_publ_section_title
;
 Heteroleptic Metallosupramolecular Racks, Rectangles, and Trigonal
 Prisms: Stoichiometry-Controlled Reversible Interconversion
;
_journal_name_full 'Inorganic Chemistry'
_journal_page_first 6975
_journal_page_last 6984
_journal_paper_doi 10.1021/ic400328d
_journal_volume 52
_journal_year 2013
_chemical_formula_moiety 'C76 H62 N4, 3(C H Cl3)'
_chemical_formula_sum 'C79 H65 Cl9 N4'
_chemical_formula_weight 1389.40
_chemical_name_systematic
; 
 ? 
;
_space_group_IT_number 2
_symmetry_cell_setting triclinic
_symmetry_space_group_name_Hall '-P 1'
_symmetry_space_group_name_H-M 'P -1'
_atom_sites_solution_hydrogens geom
_atom_sites_solution_primary direct
_atom_sites_solution_secondary difmap
_audit_creation_method SHELXL-97
_cell_angle_alpha 88.127(14)
_cell_angle_beta 70.545(12)
_cell_angle_gamma 78.295(11)
_cell_formula_units_Z 1
_cell_length_a 9.9018(18)
_cell_length_b 12.840(3)
_cell_length_c 14.826(2)
_cell_measurement_reflns_used 125
_cell_measurement_temperature 170(2)
_cell_measurement_theta_max 23
_cell_measurement_theta_min 3
_cell_volume 1739.1(6)
_computing_cell_refinement 'SMART (Siemens, 1995)'
_computing_data_collection 'SMART (Siemens, 1995)'
_computing_data_reduction 'SAINT (Siemens, 1995)'
_computing_publication_material 'SHELXL-97 (Sheldrick, 1997)'
_computing_structure_refinement 'SHELXL-97 (Sheldrick, 1997)'
_computing_structure_solution 'SHELXS-97 (Sheldrick, 1997)'
_diffrn_ambient_temperature 170(2)
_diffrn_measured_fraction_theta_full 0.945
_diffrn_measured_fraction_theta_max 0.945
_diffrn_measurement_device_type SIEMENS_SMART_CCD
_diffrn_measurement_method \w
_diffrn_radiation_monochromator graphite
_diffrn_radiation_source 'normal-focus sealed tube'
_diffrn_radiation_type MoK\a
_diffrn_radiation_wavelength 0.71073
_diffrn_reflns_av_R_equivalents 0.0929
_diffrn_reflns_av_sigmaI/netI 0.1673
_diffrn_reflns_limit_h_max 11
_diffrn_reflns_limit_h_min -11
_diffrn_reflns_limit_k_max 15
_diffrn_reflns_limit_k_min -15
_diffrn_reflns_limit_l_max 18
_diffrn_reflns_limit_l_min -18
_diffrn_reflns_number 16850
_diffrn_reflns_theta_full 26.00
_diffrn_reflns_theta_max 26.00
_diffrn_reflns_theta_min 1.62
_diffrn_standards_decay_% 0.0
_diffrn_standards_interval_time 1600
_diffrn_standards_number 123
_exptl_absorpt_coefficient_mu 0.410
_exptl_absorpt_correction_T_max 1.000
_exptl_absorpt_correction_T_min 0.904
_exptl_absorpt_correction_type multi-scan
_exptl_absorpt_process_details 'SADABS (Sheldrick, 2000)'
_exptl_crystal_colour block
_exptl_crystal_density_diffrn 1.327
_exptl_crystal_description colorless
_exptl_crystal_F_000 720
_exptl_crystal_size_max 0.38
_exptl_crystal_size_mid 0.22
_exptl_crystal_size_min 0.20
_refine_diff_density_max 0.419
_refine_diff_density_min -0.639
_refine_diff_density_rms 0.055
_refine_ls_extinction_method none
_refine_ls_goodness_of_fit_ref 0.985
_refine_ls_hydrogen_treatment mixed
_refine_ls_matrix_type full
_refine_ls_number_parameters 461
_refine_ls_number_reflns 6457
_refine_ls_number_restraints 0
_refine_ls_restrained_S_all 0.985
_refine_ls_R_factor_all 0.2071
_refine_ls_R_factor_gt 0.0782
_refine_ls_shift/su_max 0.000
_refine_ls_shift/su_mean 0.000
_refine_ls_structure_factor_coef Fsqd
_refine_ls_weighting_details 'calc w=1/[\s^2^(Fo^2^)+(0.06P)^2^] where P=(Fo^2^+2Fc^2^)/3'
_refine_ls_weighting_scheme calc
_refine_ls_wR_factor_gt 0.1394
_refine_ls_wR_factor_ref 0.1722
_reflns_number_gt 2654
_reflns_number_total 6457
_reflns_threshold_expression I>2sigma(I)
_cod_data_source_file ic400328d_si_002.cif
_cod_data_source_block 4
_cod_original_cell_volume 1739.2(6)
_cod_database_code 4335181

loop_
_symmetry_equiv_pos_as_xyz
'x, y, z'
'-x, -y, -z'

loop_
_atom_site_label
_atom_site_type_symbol
_atom_site_fract_x
_atom_site_fract_y
_atom_site_fract_z
_atom_site_U_iso_or_equiv
_atom_site_adp_type
_atom_site_occupancy
_atom_site_symmetry_multiplicity
_atom_site_calc_flag
_atom_site_refinement_flags
_atom_site_disorder_assembly
_atom_site_disorder_group
N1 N 0.3520(3) 1.2252(2) 0.2765(2) 0.0332(8) Uani 1 1 d . . .
N2 N 0.3328(4) 1.4354(2) 0.2267(2) 0.0375(9) Uani 1 1 d . . .
C1 C 0.4953(4) 0.5568(3) 0.4870(3) 0.0327(10) Uani 1 1 d . . .
C22 C 0.2495(4) 0.9825(3) 0.2639(3) 0.0374(10) Uani 1 1 d . . .
C3 C 0.5838(4) 0.7206(3) 0.4747(3) 0.0421(11) Uani 1 1 d . . .
H3A H 0.6520 0.7581 0.4837 0.051 Uiso 1 1 calc R . .
C9 C 0.3554(4) 1.1273(3) 0.3079(3) 0.0333(10) Uani 1 1 d . . .
C10 C 0.4733(4) 1.0711(3) 0.3371(3) 0.0359(10) Uani 1 1 d . . .
C7 C 0.4717(4) 0.8801(3) 0.4082(3) 0.0359(10) Uani 1 1 d . . .
C19 C 0.4572(5) 1.3833(3) 0.2413(3) 0.0375(10) Uani 1 1 d . . .
C4 C 0.4774(4) 0.7722(3) 0.4380(3) 0.0337(10) Uani 1 1 d . . .
C21 C 0.2281(4) 1.0769(3) 0.3167(3) 0.0310(10) Uani 1 1 d . . .
C26 C 0.0897(4) 1.1196(3) 0.3809(3) 0.0337(10) Uani 1 1 d . . .
C20 C 0.4654(4) 1.2733(3) 0.2698(3) 0.0350(10) Uani 1 1 d . . .
C2 C 0.5919(4) 0.6149(3) 0.4984(3) 0.0390(11) Uani 1 1 d . . .
H2A H 0.6660 0.5814 0.5232 0.047 Uiso 1 1 calc R . .
C25 C -0.0231(4) 1.0645(3) 0.3960(3) 0.0406(11) Uani 1 1 d . . .
H25A H -0.1170 1.0936 0.4402 0.049 Uiso 1 1 calc R . .
C8 C 0.4702(4) 0.9678(3) 0.3776(3) 0.0371(11) Uani 1 1 d . . .
C11 C 0.5903(4) 1.1181(3) 0.3268(3) 0.0406(11) Uani 1 1 d . . .
H11A H 0.6713 1.0810 0.3436 0.049 Uiso 1 1 calc R . .
C18 C 0.3208(5) 1.5379(3) 0.2051(3) 0.0423(11) Uani 1 1 d . . .
C23 C 0.1341(5) 0.9307(3) 0.2807(3) 0.0410(11) Uani 1 1 d . . .
H23A H 0.1488 0.8671 0.2447 0.049 Uiso 1 1 calc R . .
C24 C -0.0022(5) 0.9684(3) 0.3484(3) 0.0407(11) Uani 1 1 d . . .
C30 C 0.1782(5) 1.5942(3) 0.1965(3) 0.0421(11) Uani 1 1 d . . .
C12 C 0.5904(4) 1.2213(3) 0.2913(3) 0.0398(11) Uani 1 1 d . . .
C38 C 0.0451(5) 1.5410(3) 0.3644(3) 0.0570(13) Uani 1 1 d . . .
H38A H 0.0689 1.4635 0.3536 0.086 Uiso 1 1 calc R . .
H38B H -0.0529 1.5622 0.4118 0.086 Uiso 1 1 calc R . .
H38C H 0.1169 1.5627 0.3882 0.086 Uiso 1 1 calc R . .
C13 C 0.7080(5) 1.2734(3) 0.2816(3) 0.0494(12) Uani 1 1 d . . .
H13A H 0.7921 1.2368 0.2953 0.059 Uiso 1 1 calc R . .
C28 C -0.1247(5) 0.9079(3) 0.3670(3) 0.0593(14) Uani 1 1 d . . .
H28A H -0.1630 0.9163 0.3136 0.089 Uiso 1 1 calc R . .
H28B H -0.2033 0.9359 0.4264 0.089 Uiso 1 1 calc R . .
H28C H -0.0872 0.8322 0.3732 0.089 Uiso 1 1 calc R . .
C35 C 0.0490(5) 1.5943(3) 0.2713(3) 0.0440(11) Uani 1 1 d . . .
C33 C -0.0889(5) 1.7028(3) 0.1803(3) 0.0444(11) Uani 1 1 d . . .
C29 C 0.0565(4) 1.2259(3) 0.4338(3) 0.0532(12) Uani 1 1 d . . .
H29A H 0.0367 1.2836 0.3922 0.080 Uiso 1 1 calc R . .
H29B H 0.1408 1.2335 0.4519 0.080 Uiso 1 1 calc R . .
H29C H -0.0293 1.2293 0.4916 0.080 Uiso 1 1 calc R . .
C15 C 0.5751(5) 1.4321(3) 0.2336(3) 0.0442(11) Uani 1 1 d . . .
C37 C -0.2331(5) 1.7656(3) 0.1751(3) 0.0611(14) Uani 1 1 d . . .
H37A H -0.3135 1.7499 0.2300 0.092 Uiso 1 1 calc R . .
H37B H -0.2458 1.7455 0.1156 0.092 Uiso 1 1 calc R . .
H37C H -0.2331 1.8418 0.1762 0.092 Uiso 1 1 calc R . .
C17 C 0.4361(6) 1.5909(3) 0.1945(3) 0.0598(14) Uani 1 1 d . . .
H17A H 0.4262 1.6635 0.1779 0.072 Uiso 1 1 calc R . .
C32 C 0.0418(6) 1.6988(3) 0.1056(3) 0.0531(13) Uani 1 1 d . . .
H32A H 0.0397 1.7334 0.0483 0.064 Uiso 1 1 calc R . .
C34 C -0.0819(5) 1.6484(3) 0.2614(3) 0.0487(12) Uani 1 1 d . . .
H34A H -0.1704 1.6480 0.3126 0.058 Uiso 1 1 calc R . .
C6 C 0.3884(5) 0.6102(3) 0.4513(4) 0.0659(15) Uani 1 1 d . . .
H6A H 0.3193 0.5730 0.4430 0.079 Uiso 1 1 calc R . .
C27 C 0.3944(4) 0.9377(3) 0.1856(3) 0.0524(12) Uani 1 1 d . . .
H27A H 0.4545 0.8839 0.2122 0.079 Uiso 1 1 calc R . .
H27B H 0.4465 0.9954 0.1609 0.079 Uiso 1 1 calc R . .
H27C H 0.3752 0.9052 0.1334 0.079 Uiso 1 1 calc R . .
C14 C 0.7004(5) 1.3746(4) 0.2533(3) 0.0531(13) Uani 1 1 d . . .
H14A H 0.7803 1.4082 0.2463 0.064 Uiso 1 1 calc R . .
C16 C 0.5633(5) 1.5380(4) 0.2081(3) 0.0626(14) Uani 1 1 d . . .
H16A H 0.6418 1.5734 0.2002 0.075 Uiso 1 1 calc R . .
C5 C 0.3792(5) 0.7150(3) 0.4276(3) 0.0556(13) Uani 1 1 d . . .
H5A H 0.3041 0.7487 0.4036 0.067 Uiso 1 1 calc R . .
C31 C 0.1760(5) 1.6459(3) 0.1115(3) 0.0492(12) Uani 1 1 d . . .
C36 C 0.3112(5) 1.6434(4) 0.0248(3) 0.0792(17) Uani 1 1 d . . .
H36A H 0.3633 1.6975 0.0335 0.119 Uiso 1 1 calc R . .
H36B H 0.2827 1.6581 -0.0324 0.119 Uiso 1 1 calc R . .
H36C H 0.3755 1.5729 0.0169 0.119 Uiso 1 1 calc R . .
Cl1 Cl 0.1037(7) 1.1957(4) 0.1309(5) 0.0830(18) Uani 0.50 1 d P A 1
Cl1' Cl 0.0612(7) 1.2487(5) 0.1534(5) 0.104(2) Uani 0.50 1 d P A 2
Cl2 Cl 0.1058(5) 1.4022(4) 0.0634(4) 0.0905(14) Uani 0.50 1 d P A 1
Cl2' Cl 0.2100(5) 1.3952(3) 0.0334(3) 0.0903(15) Uani 0.50 1 d P A 2
Cl3' Cl 0.3606(5) 1.1826(3) 0.0448(3) 0.0841(14) Uani 0.50 1 d P A 2
Cl3 Cl 0.3786(5) 1.2531(4) 0.0334(3) 0.1150(19) Uani 0.50 1 d P A 1
C39 C 0.2135(5) 1.2926(4) 0.1094(3) 0.0531(13) Uani 1 1 d . . .
H39A H 0.241(4) 1.316(3) 0.168(3) 0.081(15) Uiso 1 1 d . . .
Cl4 Cl -0.0336(3) 0.99463(16) 0.10344(17) 0.1632(9) Uani 1 1 d . . .
Cl5 Cl -0.2440(5) 1.0729(3) 0.0329(3) 0.1439(15) Uani 0.50 1 d P . .
C40 C -0.0927(13) 0.9975(14) 0.0273(11) 0.163(8) Uani 0.50 1 d P . .
H40A H -0.1149 0.9249 0.0278 0.196 Uiso 0.50 1 calc PR . .

loop_
_atom_site_aniso_label
_atom_site_aniso_U_11
_atom_site_aniso_U_22
_atom_site_aniso_U_33
_atom_site_aniso_U_23
_atom_site_aniso_U_13
_atom_site_aniso_U_12
N1 0.037(2) 0.0260(19) 0.036(2) 0.0016(16) -0.0102(17) -0.0069(17)
N2 0.047(2) 0.026(2) 0.037(2) 0.0055(16) -0.0096(18) -0.0089(17)
C1 0.032(2) 0.027(2) 0.039(3) 0.005(2) -0.012(2) -0.007(2)
C22 0.039(3) 0.030(2) 0.043(3) 0.000(2) -0.018(2) -0.001(2)
C3 0.037(3) 0.030(2) 0.065(3) 0.011(2) -0.023(2) -0.011(2)
C9 0.040(3) 0.022(2) 0.035(3) 0.0017(19) -0.011(2) -0.002(2)
C10 0.035(3) 0.029(2) 0.039(3) 0.007(2) -0.008(2) -0.003(2)
C7 0.034(3) 0.031(3) 0.042(3) 0.005(2) -0.013(2) -0.006(2)
C19 0.047(3) 0.026(2) 0.034(3) 0.004(2) -0.006(2) -0.008(2)
C4 0.036(3) 0.025(2) 0.031(3) 0.0039(19) -0.004(2) -0.001(2)
C21 0.034(3) 0.021(2) 0.041(3) 0.0076(19) -0.018(2) -0.002(2)
C26 0.034(3) 0.022(2) 0.045(3) 0.003(2) -0.016(2) -0.001(2)
C20 0.039(3) 0.030(2) 0.031(3) 0.0033(19) -0.010(2) 0.000(2)
C2 0.036(3) 0.033(2) 0.052(3) 0.013(2) -0.020(2) -0.008(2)
C25 0.034(3) 0.035(3) 0.051(3) -0.004(2) -0.015(2) -0.002(2)
C8 0.036(3) 0.035(3) 0.041(3) 0.005(2) -0.014(2) -0.008(2)
C11 0.034(3) 0.032(3) 0.047(3) 0.004(2) -0.008(2) 0.002(2)
C18 0.058(3) 0.031(3) 0.038(3) 0.007(2) -0.016(2) -0.011(2)
C23 0.051(3) 0.024(2) 0.057(3) -0.002(2) -0.032(3) -0.004(2)
C24 0.041(3) 0.030(3) 0.060(3) 0.011(2) -0.028(3) -0.009(2)
C30 0.063(3) 0.024(2) 0.041(3) 0.004(2) -0.021(3) -0.005(2)
C12 0.039(3) 0.038(3) 0.043(3) 0.003(2) -0.013(2) -0.011(2)
C38 0.067(3) 0.058(3) 0.039(3) 0.009(2) -0.014(2) -0.006(2)
C13 0.044(3) 0.044(3) 0.058(3) 0.007(2) -0.012(2) -0.011(2)
C28 0.057(3) 0.037(3) 0.093(4) 0.007(3) -0.037(3) -0.009(2)
C35 0.062(3) 0.028(2) 0.042(3) 0.003(2) -0.022(3) -0.005(2)
C33 0.063(3) 0.025(2) 0.046(3) -0.005(2) -0.023(3) -0.003(2)
C29 0.043(3) 0.043(3) 0.066(3) -0.015(2) -0.010(2) -0.004(2)
C15 0.050(3) 0.037(3) 0.047(3) 0.012(2) -0.015(2) -0.015(2)
C37 0.078(4) 0.045(3) 0.072(4) 0.002(3) -0.045(3) -0.006(3)
C17 0.080(4) 0.030(3) 0.074(4) 0.015(2) -0.027(3) -0.021(3)
C32 0.086(4) 0.024(2) 0.050(3) 0.003(2) -0.033(3) 0.005(3)
C34 0.067(3) 0.035(3) 0.042(3) -0.002(2) -0.017(3) -0.006(2)
C6 0.075(4) 0.037(3) 0.118(5) 0.027(3) -0.069(3) -0.024(3)
C27 0.057(3) 0.041(3) 0.054(3) -0.013(2) -0.015(3) -0.002(2)
C14 0.046(3) 0.055(3) 0.060(3) 0.013(3) -0.013(3) -0.024(2)
C16 0.066(4) 0.046(3) 0.082(4) 0.023(3) -0.025(3) -0.031(3)
C5 0.053(3) 0.033(3) 0.098(4) 0.014(3) -0.050(3) -0.004(2)
C31 0.065(3) 0.030(2) 0.043(3) 0.004(2) -0.013(3) 0.002(2)
C36 0.092(4) 0.067(4) 0.055(3) 0.022(3) -0.008(3) 0.007(3)
Cl1 0.095(5) 0.078(3) 0.105(5) 0.042(3) -0.058(4) -0.045(3)
Cl1' 0.055(3) 0.170(6) 0.093(3) 0.017(5) -0.015(2) -0.055(4)
Cl2 0.139(4) 0.056(2) 0.090(3) 0.002(2) -0.057(3) -0.020(3)
Cl2' 0.181(5) 0.049(2) 0.066(3) 0.0198(19) -0.061(3) -0.047(3)
Cl3' 0.078(3) 0.093(3) 0.066(2) -0.019(2) -0.026(2) 0.023(2)
Cl3 0.047(2) 0.231(6) 0.058(2) -0.030(4) -0.0014(17) -0.031(4)
C39 0.054(3) 0.061(3) 0.050(3) 0.003(3) -0.019(3) -0.022(3)
Cl4 0.212(2) 0.1258(17) 0.157(2) 0.0052(15) -0.0444(19) -0.0770(16)
Cl5 0.197(4) 0.092(3) 0.184(4) 0.029(3) -0.118(4) -0.032(3)
C40 0.096(10) 0.29(2) 0.166(14) 0.197(15) -0.102(10) -0.115(12)

loop_
_atom_type_symbol
_atom_type_description
_atom_type_scat_dispersion_real
_atom_type_scat_dispersion_imag
_atom_type_scat_source
C C 0.0033 0.0016 'International Tables Vol C Tables 4.2.6.8 and 6.1.1.4'
H H 0.0000 0.0000 'International Tables Vol C Tables 4.2.6.8 and 6.1.1.4'
N N 0.0061 0.0033 'International Tables Vol C Tables 4.2.6.8 and 6.1.1.4'
Cl Cl 0.1484 0.1585 'International Tables Vol C Tables 4.2.6.8 and 6.1.1.4'

loop_
_geom_angle_atom_site_label_1
_geom_angle_atom_site_label_2
_geom_angle_atom_site_label_3
_geom_angle
_geom_angle_site_symmetry_3
C9 N1 C20 119.2(3) .
C18 N2 C19 118.8(3) .
C2 C1 C6 116.5(3) .
C2 C1 C1 121.5(4) 2_666
C6 C1 C1 122.0(5) 2_666
C23 C22 C21 119.0(4) .
C23 C22 C27 119.0(4) .
C21 C22 C27 121.9(4) .
C2 C3 C4 120.7(4) .
N1 C9 C10 122.0(4) .
N1 C9 C21 118.3(3) .
C10 C9 C21 119.6(3) .
C11 C10 C9 118.7(4) .
C11 C10 C8 120.0(4) .
C9 C10 C8 121.3(4) .
C8 C7 C4 176.0(4) .
N2 C19 C15 123.0(4) .
N2 C19 C20 118.1(4) .
C15 C19 C20 118.9(4) .
C5 C4 C3 117.6(4) .
C5 C4 C7 120.7(4) .
C3 C4 C7 121.7(4) .
C26 C21 C22 119.6(4) .
C26 C21 C9 120.5(3) .
C22 C21 C9 119.9(3) .
C25 C26 C21 119.3(4) .
C25 C26 C29 118.5(4) .
C21 C26 C29 122.1(4) .
N1 C20 C12 122.6(4) .
N1 C20 C19 119.2(4) .
C12 C20 C19 118.2(4) .
C1 C2 C3 122.0(4) .
C24 C25 C26 121.9(4) .
C7 C8 C10 177.4(4) .
C10 C11 C12 120.1(4) .
N2 C18 C17 121.1(4) .
N2 C18 C30 117.0(4) .
C17 C18 C30 121.8(4) .
C22 C23 C24 122.4(4) .
C25 C24 C23 117.6(4) .
C25 C24 C28 121.4(4) .
C23 C24 C28 120.9(4) .
C35 C30 C31 120.4(4) .
C35 C30 C18 120.0(4) .
C31 C30 C18 119.6(4) .
C11 C12 C20 117.2(4) .
C11 C12 C13 121.7(4) .
C20 C12 C13 121.0(4) .
C14 C13 C12 120.2(4) .
C30 C35 C34 118.6(4) .
C30 C35 C38 122.6(4) .
C34 C35 C38 118.7(4) .
C34 C33 C32 117.0(4) .
C34 C33 C37 121.0(4) .
C32 C33 C37 121.9(4) .
C16 C15 C19 117.8(4) .
C16 C15 C14 121.8(4) .
C19 C15 C14 120.4(4) .
C16 C17 C18 120.3(4) .
C33 C32 C31 122.4(4) .
C33 C34 C35 123.0(4) .
C5 C6 C1 122.1(4) .
C13 C14 C15 121.3(4) .
C17 C16 C15 119.0(4) .
C6 C5 C4 121.1(4) .
C32 C31 C30 118.5(4) .
C32 C31 C36 118.1(4) .
C30 C31 C36 123.3(4) .
Cl3 C39 Cl1' 138.8(4) .
Cl3 C39 Cl2' 82.7(3) .
Cl1' C39 Cl2' 115.8(4) .
Cl3 C39 Cl1 114.2(4) .
Cl1' C39 Cl1 24.9(3) .
Cl2' C39 Cl1 126.1(4) .
Cl3 C39 Cl3' 31.4(2) .
Cl1' C39 Cl3' 109.0(3) .
Cl2' C39 Cl3' 107.8(3) .
Cl1 C39 Cl3' 84.0(3) .
Cl3 C39 Cl2 111.9(3) .
Cl1' C39 Cl2 85.9(3) .
Cl2' C39 Cl2 31.22(17) .
Cl1 C39 Cl2 102.0(3) .
Cl3' C39 Cl2 130.0(3) .
C40 Cl4 C40 60.7(7) 2_575
Cl4 C40 Cl5 122.0(13) .
Cl4 C40 Cl4 119.3(7) 2_575
Cl5 C40 Cl4 104.7(6) 2_575

loop_
_geom_bond_atom_site_label_1
_geom_bond_atom_site_label_2
_geom_bond_distance
_geom_bond_site_symmetry_2
N1 C9 1.325(4) .
N1 C20 1.361(5) .
N2 C18 1.336(4) .
N2 C19 1.358(5) .
C1 C2 1.380(5) .
C1 C6 1.387(5) .
C1 C1 1.490(7) 2_666
C22 C23 1.384(5) .
C22 C21 1.405(5) .
C22 C27 1.529(5) .
C3 C2 1.383(5) .
C3 C4 1.386(5) .
C9 C10 1.430(5) .
C9 C21 1.497(5) .
C10 C11 1.375(5) .
C10 C8 1.439(5) .
C7 C8 1.199(5) .
C7 C4 1.436(5) .
C19 C15 1.404(5) .
C19 C20 1.456(5) .
C4 C5 1.381(5) .
C21 C26 1.395(5) .
C26 C25 1.394(5) .
C26 C29 1.517(5) .
C20 C12 1.412(5) .
C25 C24 1.386(5) .
C11 C12 1.409(5) .
C18 C17 1.406(5) .
C18 C30 1.494(5) .
C23 C24 1.388(5) .
C24 C28 1.516(5) .
C30 C35 1.386(5) .
C30 C31 1.409(5) .
C12 C13 1.423(5) .
C38 C35 1.513(5) .
C13 C14 1.347(5) .
C35 C34 1.392(5) .
C33 C34 1.385(5) .
C33 C32 1.388(6) .
C33 C37 1.515(5) .
C15 C16 1.392(5) .
C15 C14 1.424(5) .
C17 C16 1.379(6) .
C32 C31 1.394(6) .
C6 C5 1.372(5) .
C31 C36 1.512(6) .
Cl1 C39 1.766(8) .
Cl1' C39 1.638(8) .
Cl2 C39 1.843(6) .
Cl2' C39 1.709(6) .
Cl3' C39 1.833(6) .
Cl3 C39 1.636(6) .
Cl4 C40 1.432(12) .
Cl4 C40 1.937(14) 2_575
Cl5 C40 1.588(13) .
C40 Cl4 1.937(13) 2_575

loop_
_geom_torsion_atom_site_label_1
_geom_torsion_atom_site_label_2
_geom_torsion_atom_site_label_3
_geom_torsion_atom_site_label_4
_geom_torsion
_geom_torsion_site_symmetry_1
_geom_torsion_site_symmetry_4
C20 N1 C9 C10 1.4(5) . .
C20 N1 C9 C21 178.7(3) . .
N1 C9 C10 C11 -3.9(6) . .
C21 C9 C10 C11 178.9(4) . .
N1 C9 C10 C8 175.4(3) . .
C21 C9 C10 C8 -1.9(5) . .
C18 N2 C19 C15 -0.9(6) . .
C18 N2 C19 C20 176.7(3) . .
C2 C3 C4 C5 1.0(6) . .
C2 C3 C4 C7 -176.7(4) . .
C8 C7 C4 C5 -71(6) . .
C8 C7 C4 C3 106(6) . .
C23 C22 C21 C26 -3.5(5) . .
C27 C22 C21 C26 173.9(3) . .
C23 C22 C21 C9 173.0(3) . .
C27 C22 C21 C9 -9.6(5) . .
N1 C9 C21 C26 -63.9(5) . .
C10 C9 C21 C26 113.5(4) . .
N1 C9 C21 C22 119.6(4) . .
C10 C9 C21 C22 -63.0(5) . .
C22 C21 C26 C25 3.9(5) . .
C9 C21 C26 C25 -172.6(3) . .
C22 C21 C26 C29 -174.8(4) . .
C9 C21 C26 C29 8.8(5) . .
C9 N1 C20 C12 2.8(5) . .
C9 N1 C20 C19 -176.0(3) . .
N2 C19 C20 N1 2.9(5) . .
C15 C19 C20 N1 -179.3(4) . .
N2 C19 C20 C12 -175.9(3) . .
C15 C19 C20 C12 1.9(5) . .
C6 C1 C2 C3 -0.6(6) . .
C1 C1 C2 C3 -179.8(4) 2_666 .
C4 C3 C2 C1 -0.2(6) . .
C21 C26 C25 C24 -0.5(6) . .
C29 C26 C25 C24 178.3(4) . .
C4 C7 C8 C10 -25(14) . .
C11 C10 C8 C7 -72(10) . .
C9 C10 C8 C7 109(10) . .
C9 C10 C11 C12 2.2(6) . .
C8 C10 C11 C12 -177.0(3) . .
C19 N2 C18 C17 2.1(6) . .
C19 N2 C18 C30 -175.7(3) . .
C21 C22 C23 C24 -0.3(6) . .
C27 C22 C23 C24 -177.9(4) . .
C26 C25 C24 C23 -3.3(6) . .
C26 C25 C24 C28 178.6(4) . .
C22 C23 C24 C25 3.7(6) . .
C22 C23 C24 C28 -178.2(4) . .
N2 C18 C30 C35 54.7(5) . .
C17 C18 C30 C35 -123.0(5) . .
N2 C18 C30 C31 -124.5(4) . .
C17 C18 C30 C31 57.7(6) . .
C10 C11 C12 C20 1.6(6) . .
C10 C11 C12 C13 178.6(4) . .
N1 C20 C12 C11 -4.2(6) . .
C19 C20 C12 C11 174.5(3) . .
N1 C20 C12 C13 178.8(4) . .
C19 C20 C12 C13 -2.5(6) . .
C11 C12 C13 C14 -175.7(4) . .
C20 C12 C13 C14 1.1(6) . .
C31 C30 C35 C34 -1.4(6) . .
C18 C30 C35 C34 179.4(4) . .
C31 C30 C35 C38 -179.4(4) . .
C18 C30 C35 C38 1.3(6) . .
N2 C19 C15 C16 -1.1(6) . .
C20 C19 C15 C16 -178.7(4) . .
N2 C19 C15 C14 177.6(4) . .
C20 C19 C15 C14 0.0(6) . .
N2 C18 C17 C16 -1.2(7) . .
C30 C18 C17 C16 176.4(4) . .
C34 C33 C32 C31 -2.1(6) . .
C37 C33 C32 C31 176.6(4) . .
C32 C33 C34 C35 2.1(6) . .
C37 C33 C34 C35 -176.6(4) . .
C30 C35 C34 C33 -0.4(6) . .
C38 C35 C34 C33 177.7(4) . .
C2 C1 C6 C5 0.6(7) . .
C1 C1 C6 C5 179.8(5) 2_666 .
C12 C13 C14 C15 0.9(6) . .
C16 C15 C14 C13 177.3(4) . .
C19 C15 C14 C13 -1.5(6) . .
C18 C17 C16 C15 -0.8(7) . .
C19 C15 C16 C17 1.9(6) . .
C14 C15 C16 C17 -176.8(4) . .
C1 C6 C5 C4 0.3(7) . .
C3 C4 C5 C6 -1.0(6) . .
C7 C4 C5 C6 176.6(4) . .
C33 C32 C31 C30 0.4(6) . .
C33 C32 C31 C36 178.0(4) . .
C35 C30 C31 C32 1.4(6) . .
C18 C30 C31 C32 -179.3(4) . .
C35 C30 C31 C36 -176.1(4) . .
C18 C30 C31 C36 3.1(6) . .
C40 Cl4 C40 Cl5 -134.0(17) 2_575 .
C40 Cl4 C40 Cl4 0.000(2) 2_575 2_575
